data_7055909
loop_
_publ_author_name
'Yu, Qiong'
'Cheng, Guangbin'
'Ju, Xuehai'
'Lu, Chunxu'
'Lin, Qiuhan'
'Yang, Hongwei'

_publ_section_title
;
 Compounds based on 3-amino-4-(5-methyl-1,2,4-oxadiazol-3-yl)furazan as
 insensitive energetic materials
;
_journal_issue 3
_journal_name_full 'New J. Chem.'
_journal_page_first 1202
_journal_paper_doi 10.1039/C6NJ03333D
_journal_volume 41
_journal_year 2017
_chemical_formula_moiety 'C7 H6 N8 O8'
_chemical_formula_sum 'C7 H6 N8 O8'
_chemical_formula_weight 330.20
_chemical_name_systematic
; 
 ? 
;
_space_group_IT_number 14
_symmetry_cell_setting monoclinic
_symmetry_space_group_name_Hall '-P 2ybc'
_symmetry_space_group_name_H-M 'P 1 21/c 1'
_atom_sites_solution_hydrogens geom
_atom_sites_solution_primary direct
_atom_sites_solution_secondary difmap
_audit_creation_method SHELXL-97
_audit_update_record
;
2016-05-03 deposited with the CCDC.
2016-12-15 downloaded from the CCDC.
;
_cell_angle_alpha 90.00
_cell_angle_beta 93.723(4)
_cell_angle_gamma 90.00
_cell_formula_units_Z 4
_cell_length_a 5.9313(6)
_cell_length_b 25.036(3)
_cell_length_c 8.5659(9)
_cell_measurement_reflns_used 1164
_cell_measurement_temperature 172(2)
_cell_measurement_theta_max 23.96
_cell_measurement_theta_min 3.25
_cell_volume 1269.3(2)
_computing_structure_refinement 'SHELXL-97 (Sheldrick, 2008)'
_computing_structure_solution 'SHELXS-97 (Sheldrick, 2008)'
_diffrn_ambient_temperature 172(2)
_diffrn_measured_fraction_theta_full 0.977
_diffrn_measured_fraction_theta_max 0.977
_diffrn_measurement_device_type 'PHOTON100 CMOS detector'
_diffrn_measurement_method 'omega scan'
_diffrn_radiation_monochromator 'TRIUMPH curved crystal monochromator'
_diffrn_radiation_source 'fine-focus sealed tube'
_diffrn_radiation_type MoK\a
_diffrn_radiation_wavelength 0.71073
_diffrn_reflns_av_R_equivalents 0.0503
_diffrn_reflns_av_sigmaI/netI 0.0655
_diffrn_reflns_limit_h_max 7
_diffrn_reflns_limit_h_min -7
_diffrn_reflns_limit_k_max 30
_diffrn_reflns_limit_k_min -29
_diffrn_reflns_limit_l_max 10
_diffrn_reflns_limit_l_min -7
_diffrn_reflns_number 5179
_diffrn_reflns_theta_full 25.35
_diffrn_reflns_theta_max 25.35
_diffrn_reflns_theta_min 3.25
_exptl_absorpt_coefficient_mu 0.158
_exptl_absorpt_correction_T_max 0.7452
_exptl_absorpt_correction_T_min 0.6833
_exptl_absorpt_correction_type multi-scan
_exptl_absorpt_process_details 'SADABS (Bruker, 2013)'
_exptl_crystal_density_diffrn 1.728
_exptl_crystal_density_method 'not measured'
_exptl_crystal_description block
_exptl_crystal_F_000 672
_exptl_crystal_size_max 0.30
_exptl_crystal_size_mid 0.27
_exptl_crystal_size_min 0.18
_refine_diff_density_max 0.224
_refine_diff_density_min -0.190
_refine_diff_density_rms 0.050
_refine_ls_extinction_method none
_refine_ls_goodness_of_fit_ref 1.021
_refine_ls_hydrogen_treatment mixed
_refine_ls_matrix_type full
_refine_ls_number_parameters 212
_refine_ls_number_reflns 2267
_refine_ls_number_restraints 1
_refine_ls_restrained_S_all 1.022
_refine_ls_R_factor_all 0.0916
_refine_ls_R_factor_gt 0.0426
_refine_ls_shift/su_max 0.000
_refine_ls_shift/su_mean 0.000
_refine_ls_structure_factor_coef Fsqd
_refine_ls_weighting_details 'calc w=1/[\s^2^(Fo^2^)+(0.0363P)^2^+0.1747P] where P=(Fo^2^+2Fc^2^)/3'
_refine_ls_weighting_scheme calc
_refine_ls_wR_factor_gt 0.0783
_refine_ls_wR_factor_ref 0.0922
_reflns_number_gt 1448
_reflns_number_total 2267
_reflns_threshold_expression >2sigma(I)
_cod_data_source_file c6nj03333d2.cif
_cod_data_source_block 1
_cod_depositor_comments
;
The following automatic conversions were performed:

'_symmetry_cell_setting' value 'Monoclinic' changed to 'monoclinic'
according to
/usr/data/users/saulius/crontab/automatic-downloads/rss-feeds/RSC/lib/dictionaries/cif_core.dic
dictionary named 'cif_core.dic' version 2.4.2 from 2011-04-26.

Automatic conversion script
Id: cif_fix_values 4268 2015-11-12 08:31:59Z antanas 

 Adding full bibliography for 7055909--7055913.cif.
;
_cod_original_sg_symbol_Hall '-P 2ybc  '
_cod_original_sg_symbol_H-M 'P2(1)/c  '
_cod_database_code 7055909

loop_
_symmetry_equiv_pos_as_xyz
'x, y, z'
'-x, y+1/2, -z+1/2'
'-x, -y, -z'
'x, -y-1/2, z-1/2'

loop_
_atom_site_label
_atom_site_type_symbol
_atom_site_fract_x
_atom_site_fract_y
_atom_site_fract_z
_atom_site_U_iso_or_equiv
_atom_site_adp_type
_atom_site_occupancy
_atom_site_symmetry_multiplicity
_atom_site_calc_flag
_atom_site_refinement_flags
C1 C -0.1970(4) 0.20806(9) 0.2616(3) 0.0231(6) Uani 1 1 d .
C2 C -0.1484(4) 0.26287(9) 0.2952(3) 0.0223(6) Uani 1 1 d .
C3 C -0.1497(4) 0.12103(9) 0.1419(3) 0.0221(6) Uani 1 1 d .
H3A H -0.1175 0.1145 0.0315 0.027 Uiso 1 1 calc R
H3B H -0.3157 0.1208 0.1484 0.027 Uiso 1 1 calc R
C4 C -0.0458(4) 0.07616(9) 0.2436(3) 0.0216(6) Uani 1 1 d .
C5 C 0.0434(4) 0.29436(9) 0.2497(3) 0.0229(6) Uani 1 1 d .
C6 C 0.2862(4) 0.35349(9) 0.2408(3) 0.0230(6) Uani 1 1 d .
C7 C 0.4412(4) 0.39973(9) 0.2581(3) 0.0303(6) Uani 1 1 d .
H7A H 0.3939 0.4272 0.1814 0.045 Uiso 1 1 calc R
H7B H 0.5954 0.3882 0.2405 0.045 Uiso 1 1 calc R
H7C H 0.4370 0.4144 0.3639 0.045 Uiso 1 1 calc R
N1 N -0.3892(3) 0.19514(8) 0.3186(3) 0.0313(6) Uani 1 1 d .
N2 N -0.3086(3) 0.28293(8) 0.3740(3) 0.0300(5) Uani 1 1 d .
N3 N -0.0633(3) 0.17258(8) 0.1889(3) 0.0243(5) Uani 1 1 d D
H3 H 0.044(3) 0.1847(9) 0.142(3) 0.029 Uiso 1 1 d D
N4 N -0.1282(3) 0.07373(9) 0.4082(3) 0.0286(5) Uani 1 1 d .
N5 N 0.2102(3) 0.08043(8) 0.2595(3) 0.0281(5) Uani 1 1 d .
N6 N -0.1018(4) 0.02227(8) 0.1692(3) 0.0289(5) Uani 1 1 d .
N7 N 0.1543(3) 0.27913(8) 0.1313(3) 0.0298(5) Uani 1 1 d .
N8 N 0.1186(3) 0.34039(8) 0.3230(2) 0.0249(5) Uani 1 1 d .
O1 O -0.4594(3) 0.24207(7) 0.3904(2) 0.0360(5) Uani 1 1 d .
O2 O -0.2158(3) 0.03236(7) 0.4477(2) 0.0419(5) Uani 1 1 d .
O3 O -0.1010(3) 0.11409(8) 0.4851(2) 0.0441(5) Uani 1 1 d .
O4 O 0.3072(3) 0.07241(8) 0.3858(2) 0.0452(5) Uani 1 1 d .
O5 O 0.2941(3) 0.09099(7) 0.1378(2) 0.0383(5) Uani 1 1 d .
O6 O -0.2893(3) 0.01856(7) 0.1041(2) 0.0414(5) Uani 1 1 d .
O7 O 0.0420(3) -0.01254(7) 0.1826(2) 0.0419(5) Uani 1 1 d .
O8 O 0.3195(3) 0.31912(7) 0.1242(2) 0.0315(5) Uani 1 1 d .

loop_
_atom_site_aniso_label
_atom_site_aniso_U_11
_atom_site_aniso_U_22
_atom_site_aniso_U_33
_atom_site_aniso_U_23
_atom_site_aniso_U_13
_atom_site_aniso_U_12
C1 0.0213(13) 0.0261(15) 0.0219(14) 0.0054(12) 0.0008(11) 0.0022(11)
C2 0.0233(13) 0.0239(14) 0.0196(14) 0.0012(11) 0.0011(12) 0.0042(11)
C3 0.0209(13) 0.0240(14) 0.0212(14) 0.0009(11) -0.0006(11) -0.0015(11)
C4 0.0207(13) 0.0226(13) 0.0219(14) -0.0032(11) 0.0031(11) -0.0022(11)
C5 0.0254(13) 0.0209(13) 0.0224(14) 0.0015(12) 0.0010(12) 0.0053(11)
C6 0.0277(13) 0.0238(14) 0.0174(14) 0.0016(11) -0.0002(12) 0.0055(11)
C7 0.0366(15) 0.0266(14) 0.0283(16) -0.0017(13) 0.0056(13) -0.0026(12)
N1 0.0284(12) 0.0290(13) 0.0378(14) -0.0005(11) 0.0111(11) 0.0028(10)
N2 0.0274(11) 0.0294(12) 0.0338(14) 0.0014(10) 0.0066(11) 0.0007(10)
N3 0.0229(11) 0.0220(12) 0.0289(13) 0.0009(10) 0.0085(10) -0.0031(9)
N4 0.0297(12) 0.0319(13) 0.0240(13) 0.0032(11) 0.0016(10) 0.0063(11)
N5 0.0246(11) 0.0269(13) 0.0325(15) -0.0004(11) -0.0004(11) 0.0024(10)
N6 0.0320(13) 0.0237(13) 0.0316(14) 0.0008(10) 0.0060(11) -0.0009(11)
N7 0.0298(12) 0.0284(12) 0.0320(13) -0.0065(10) 0.0075(11) -0.0065(10)
N8 0.0292(11) 0.0216(11) 0.0244(12) -0.0013(10) 0.0044(10) 0.0006(9)
O1 0.0315(10) 0.0343(11) 0.0441(12) -0.0014(9) 0.0164(9) 0.0020(9)
O2 0.0461(12) 0.0384(11) 0.0426(13) 0.0131(10) 0.0128(10) -0.0041(10)
O3 0.0656(14) 0.0391(12) 0.0279(12) -0.0069(10) 0.0062(10) 0.0016(11)
O4 0.0340(11) 0.0599(14) 0.0399(13) 0.0097(11) -0.0126(10) 0.0039(10)
O5 0.0252(10) 0.0509(12) 0.0401(12) 0.0022(10) 0.0113(9) -0.0006(9)
O6 0.0345(11) 0.0352(11) 0.0529(15) -0.0057(10) -0.0098(10) -0.0094(9)
O7 0.0445(11) 0.0275(10) 0.0540(14) -0.0026(9) 0.0046(10) 0.0095(10)
O8 0.0327(10) 0.0301(10) 0.0331(11) -0.0083(9) 0.0113(8) -0.0075(9)

loop_
_atom_type_symbol
_atom_type_description
_atom_type_scat_dispersion_real
_atom_type_scat_dispersion_imag
_atom_type_scat_source
C C 0.0033 0.0016 'International Tables Vol C Tables 4.2.6.8 and 6.1.1.4'
H H 0.0000 0.0000 'International Tables Vol C Tables 4.2.6.8 and 6.1.1.4'
N N 0.0061 0.0033 'International Tables Vol C Tables 4.2.6.8 and 6.1.1.4'
O O 0.0106 0.0060 'International Tables Vol C Tables 4.2.6.8 and 6.1.1.4'

loop_
_geom_angle_atom_site_label_1
_geom_angle_atom_site_label_2
_geom_angle_atom_site_label_3
_geom_angle
N1 C1 N3 123.6(2)
N1 C1 C2 109.4(2)
N3 C1 C2 126.9(2)
N2 C2 C1 109.3(2)
N2 C2 C5 122.6(2)
C1 C2 C5 128.1(2)
N3 C3 C4 112.17(19)
N3 C3 H3A 109.2
C4 C3 H3A 109.2
N3 C3 H3B 109.2
C4 C3 H3B 109.2
H3A C3 H3B 107.9
N6 C4 N5 106.86(18)
N6 C4 N4 106.14(18)
N5 C4 N4 107.38(19)
N6 C4 C3 110.2(2)
N5 C4 C3 111.30(18)
N4 C4 C3 114.58(18)
N7 C5 N8 115.9(2)
N7 C5 C2 119.5(2)
N8 C5 C2 124.6(2)
N8 C6 O8 113.4(2)
N8 C6 C7 129.5(2)
O8 C6 C7 117.12(19)
C6 C7 H7A 109.5
C6 C7 H7B 109.5
H7A C7 H7B 109.5
C6 C7 H7C 109.5
H7A C7 H7C 109.5
H7B C7 H7C 109.5
C1 N1 O1 104.30(18)
C2 N2 O1 105.55(18)
C1 N3 C3 120.29(19)
C1 N3 H3 117.8(17)
C3 N3 H3 117.6(17)
O3 N4 O2 127.1(2)
O3 N4 C4 115.5(2)
O2 N4 C4 117.4(2)
O4 N5 O5 127.4(2)
O4 N5 C4 118.9(2)
O5 N5 C4 113.7(2)
O6 N6 O7 127.0(2)
O6 N6 C4 115.4(2)
O7 N6 C4 117.6(2)
C5 N7 O8 102.36(18)
C6 N8 C5 101.6(2)
N2 O1 N1 111.46(15)
C6 O8 N7 106.74(16)

loop_
_geom_bond_atom_site_label_1
_geom_bond_atom_site_label_2
_geom_bond_distance
C1 N1 1.310(3)
C1 N3 1.367(3)
C1 C2 1.428(3)
C2 N2 1.302(3)
C2 C5 1.458(3)
C3 N3 1.437(3)
C3 C4 1.527(3)
C3 H3A 0.9900
C3 H3B 0.9900
C4 N6 1.520(3)
C4 N5 1.520(3)
C4 N4 1.523(3)
C5 N7 1.301(3)
C5 N8 1.373(3)
C6 N8 1.297(3)
C6 O8 1.342(3)
C6 C7 1.480(3)
C7 H7A 0.9800
C7 H7B 0.9800
C7 H7C 0.9800
N1 O1 1.402(2)
N2 O1 1.372(2)
N3 H3 0.832(15)
N4 O3 1.212(3)
N4 O2 1.217(2)
N5 O4 1.209(3)
N5 O5 1.213(3)
N6 O6 1.215(3)
N6 O7 1.220(2)
N7 O8 1.405(2)
